data_7020049
loop_
_publ_author_name
'Williams, Edward R.'
'Morris, Samuel A.'
'Weller, Mark T.'

_publ_section_title
;
 Copper(ii) fluorophosphates.
;
_journal_issue 35
_journal_name_full 'Dalton transactions (Cambridge, England : 2003)'
_journal_page_first 10845
_journal_page_last 10853
_journal_paper_doi 10.1039/c2dt31131c
_journal_volume 41
_journal_year 2012
_chemical_formula_sum 'Cu3 F4 H6 N O10 P3'
_chemical_formula_weight 543.57
_space_group_IT_number 15
_symmetry_cell_setting monoclinic
_symmetry_space_group_name_Hall '-C 2yc'
_symmetry_space_group_name_H-M 'C 1 2/c 1'
_atom_sites_solution_primary direct
_atom_sites_solution_secondary difmap
_audit_creation_method SHELXL-97
_audit_update_record
;
2012-05-11 # Formatted by publCIF
;
_cell_angle_alpha 90.00
_cell_angle_beta 103.789(2)
_cell_angle_gamma 90.00
_cell_formula_units_Z 4
_cell_length_a 19.0802(6)
_cell_length_b 7.6023(2)
_cell_length_c 7.8054(2)
_cell_measurement_reflns_used 4966
_cell_measurement_temperature 120(2)
_cell_measurement_theta_max 27.48
_cell_measurement_theta_min 2.91
_cell_volume 1099.57(5)
_computing_cell_refinement 'DENZO (Otwinowski & Minor, 1997) & COLLECT (Hooft, R.W.W., 1998)'
_computing_data_collection 'COLLECT (Hooft, R.W.W., 1998)'
_computing_data_reduction 'DENZO (Otwinowski & Minor, 1997) & COLLECT (Hooft, R.W.W., 1998)'
_computing_structure_refinement 'SHELXL-97 (Sheldrick, 2008)'
_diffrn_ambient_temperature 120(2)
_diffrn_detector_area_resol_mean '4096x4096pixels / 62x62mm'
_diffrn_measured_fraction_theta_full 0.994
_diffrn_measured_fraction_theta_max 0.994
_diffrn_measurement_device_type 'Bruker-Nonius APEX II CCD camera on \k-goniostat'
_diffrn_measurement_method '\f & \w scans'
_diffrn_radiation_monochromator '10cm confocal mirrors'
_diffrn_radiation_source 'Bruker-Nonius FR591 rotating anode'
_diffrn_radiation_type MoK\a
_diffrn_radiation_wavelength 0.71073
_diffrn_reflns_av_R_equivalents 0.0458
_diffrn_reflns_av_sigmaI/netI 0.0346
_diffrn_reflns_limit_h_max 24
_diffrn_reflns_limit_h_min -24
_diffrn_reflns_limit_k_max 9
_diffrn_reflns_limit_k_min -9
_diffrn_reflns_limit_l_max 10
_diffrn_reflns_limit_l_min -9
_diffrn_reflns_number 6866
_diffrn_reflns_theta_full 27.53
_diffrn_reflns_theta_max 27.53
_diffrn_reflns_theta_min 3.77
_exptl_absorpt_coefficient_mu 6.302
_exptl_absorpt_correction_T_max 0.7430
_exptl_absorpt_correction_T_min 0.4509
_exptl_absorpt_correction_type multi-scan
_exptl_absorpt_process_details 'SADABS 2007/2 (Sheldrick, G.M., 2007)'
_exptl_crystal_colour blue
_exptl_crystal_density_diffrn 3.283
_exptl_crystal_density_method 'not measured'
_exptl_crystal_description needle
_exptl_crystal_F_000 522
_exptl_crystal_size_max 0.30
_exptl_crystal_size_mid 0.10
_exptl_crystal_size_min 0.10
_refine_diff_density_max 0.814
_refine_diff_density_min -0.695
_refine_diff_density_rms 0.163
_refine_ls_extinction_method none
_refine_ls_goodness_of_fit_ref 1.077
_refine_ls_matrix_type full
_refine_ls_number_parameters 98
_refine_ls_number_reflns 1268
_refine_ls_number_restraints 0
_refine_ls_restrained_S_all 1.077
_refine_ls_R_factor_all 0.0353
_refine_ls_R_factor_gt 0.0306
_refine_ls_shift/su_max 0.004
_refine_ls_shift/su_mean 0.000
_refine_ls_structure_factor_coef Fsqd
_refine_ls_weighting_details 'calc w=1/[\s^2^(Fo^2^)+(0.0174P)^2^+14.4270P] where P=(Fo^2^+2Fc^2^)/3'
_refine_ls_weighting_scheme calc
_refine_ls_wR_factor_gt 0.0721
_refine_ls_wR_factor_ref 0.0746
_reflns_number_gt 1158
_reflns_number_total 1268
_reflns_threshold_expression >2\s(I)
_cod_data_source_file c2dt31131c.txt
_cod_data_source_block test3
_cod_original_sg_symbol_H-M C2/c
_cod_database_code 7020049

loop_
_symmetry_equiv_pos_as_xyz
'x, y, z'
'-x, y, -z+1/2'
'x+1/2, y+1/2, z'
'-x+1/2, y+1/2, -z+1/2'
'-x, -y, -z'
'x, -y, z-1/2'
'-x+1/2, -y+1/2, -z'
'x+1/2, -y+1/2, z-1/2'

loop_
_atom_site_label
_atom_site_type_symbol
_atom_site_fract_x
_atom_site_fract_y
_atom_site_fract_z
_atom_site_U_iso_or_equiv
_atom_site_adp_type
_atom_site_occupancy
_atom_site_symmetry_multiplicity
_atom_site_calc_flag
_atom_site_refinement_flags
O6 O 0.46830(16) 0.7441(3) 0.5971(3) 0.0119(6) Uani 1 1 d .
O4 O 0.69354(15) 0.7861(4) 0.7540(3) 0.0097(5) Uani 1 1 d .
N1 N 0.5000 1.3596(7) 0.7500 0.0146(10) Uani 1 2 d S
Cu1 Cu 0.66083(2) 1.02961(6) 0.81028(6) 0.00843(14) Uani 1 1 d .
Cu2 Cu 0.7500 0.7500 1.0000 0.00808(17) Uani 1 2 d S
P2 P 0.5000 0.87686(18) 0.7500 0.0086(3) Uani 1 2 d S
P1 P 0.82526(5) 0.83177(13) 1.40839(12) 0.0074(2) Uani 1 1 d .
F2 F 0.88278(13) 0.9632(3) 1.3699(3) 0.0146(5) Uani 1 1 d .
O7 O 0.55979(15) 0.9812(4) 0.7071(4) 0.0124(6) Uani 1 1 d .
F1 F 0.66725(12) 0.8377(3) 1.0665(3) 0.0117(5) Uani 1 1 d .
O1 O 0.63492(15) 1.2370(3) 0.9288(3) 0.0096(5) Uani 1 1 d .
O2 O 0.76334(15) 1.0549(4) 0.9305(3) 0.0103(5) Uani 1 1 d .

loop_
_atom_site_aniso_label
_atom_site_aniso_U_11
_atom_site_aniso_U_22
_atom_site_aniso_U_33
_atom_site_aniso_U_23
_atom_site_aniso_U_13
_atom_site_aniso_U_12
O6 0.0215(15) 0.0071(13) 0.0071(12) -0.0043(10) 0.0035(11) -0.0006(11)
O4 0.0114(13) 0.0099(13) 0.0069(12) -0.0011(10) 0.0005(10) 0.0035(11)
N1 0.010(2) 0.014(2) 0.018(2) 0.000 0.0010(19) 0.000
Cu1 0.0067(2) 0.0090(3) 0.0095(2) -0.00130(17) 0.00177(18) -0.00009(17)
Cu2 0.0081(3) 0.0102(3) 0.0061(3) 0.0002(2) 0.0021(2) 0.0016(2)
P2 0.0102(6) 0.0071(6) 0.0091(6) 0.000 0.0035(5) 0.000
P1 0.0069(4) 0.0081(5) 0.0076(4) 0.0001(3) 0.0027(4) -0.0008(3)
F2 0.0126(12) 0.0147(12) 0.0176(12) 0.0043(9) 0.0056(10) -0.0026(9)
O7 0.0103(14) 0.0152(15) 0.0123(13) 0.0007(11) 0.0037(11) -0.0011(11)
F1 0.0106(11) 0.0162(12) 0.0093(10) -0.0021(9) 0.0042(9) 0.0029(9)
O1 0.0112(13) 0.0086(13) 0.0085(12) -0.0009(10) 0.0012(10) 0.0004(10)
O2 0.0104(13) 0.0112(14) 0.0095(12) 0.0009(10) 0.0027(10) -0.0026(11)

loop_
_atom_type_symbol
_atom_type_description
_atom_type_scat_dispersion_real
_atom_type_scat_dispersion_imag
_atom_type_scat_source
N N 0.0061 0.0033 'International Tables Vol C Tables 4.2.6.8 and 6.1.1.4'
H H 0.0000 0.0000 'International Tables Vol C Tables 4.2.6.8 and 6.1.1.4'
O O 0.0106 0.0060 'International Tables Vol C Tables 4.2.6.8 and 6.1.1.4'
F F 0.0171 0.0103 'International Tables Vol C Tables 4.2.6.8 and 6.1.1.4'
P P 0.1023 0.0942 'International Tables Vol C Tables 4.2.6.8 and 6.1.1.4'
Cu Cu 0.3201 1.2651 'International Tables Vol C Tables 4.2.6.8 and 6.1.1.4'

loop_
_geom_angle_atom_site_label_1
_geom_angle_atom_site_label_2
_geom_angle_atom_site_label_3
_geom_angle
_geom_angle_site_symmetry_1
_geom_angle_site_symmetry_3
P1 O4 Cu2 133.62(17) 7_667 .
P1 O4 Cu1 133.70(16) 7_667 .
Cu2 O4 Cu1 92.33(11) . .
O7 Cu1 O1 90.63(12) . .
O7 Cu1 O2 173.66(12) . .
O1 Cu1 O2 91.73(11) . .
O7 Cu1 O4 93.64(12) . .
O1 Cu1 O4 164.42(11) . .
O2 Cu1 O4 82.57(11) . .
O7 Cu1 F1 89.00(10) . 6_575
O1 Cu1 F1 96.49(10) . 6_575
O2 Cu1 F1 96.58(10) . 6_575
O4 Cu1 F1 98.56(10) . 6_575
O7 Cu1 Cu2 118.51(9) . .
O1 Cu1 Cu2 122.32(8) . .
O2 Cu1 Cu2 55.41(8) . .
O4 Cu1 Cu2 43.13(7) . .
F1 Cu1 Cu2 129.50(6) 6_575 .
F1 Cu2 F1 180.000(1) . 7_667
F1 Cu2 O4 85.46(10) . .
F1 Cu2 O4 94.54(10) 7_667 .
F1 Cu2 O4 94.54(10) . 7_667
F1 Cu2 O4 85.46(10) 7_667 7_667
O4 Cu2 O4 180.000(1) . 7_667
F1 Cu2 O2 97.87(10) . 7_667
F1 Cu2 O2 82.13(10) 7_667 7_667
O4 Cu2 O2 106.79(10) . 7_667
O4 Cu2 O2 73.21(10) 7_667 7_667
F1 Cu2 O2 82.13(10) . .
F1 Cu2 O2 97.87(10) 7_667 .
O4 Cu2 O2 73.21(10) . .
O4 Cu2 O2 106.79(10) 7_667 .
O2 Cu2 O2 180.000(1) 7_667 .
F1 Cu2 Cu1 57.09(7) . .
F1 Cu2 Cu1 122.91(7) 7_667 .
O4 Cu2 Cu1 44.54(8) . .
O4 Cu2 Cu1 135.46(8) 7_667 .
O2 Cu2 Cu1 137.75(7) 7_667 .
O2 Cu2 Cu1 42.25(7) . .
F1 Cu2 Cu1 122.91(7) . 7_667
F1 Cu2 Cu1 57.09(7) 7_667 7_667
O4 Cu2 Cu1 135.46(8) . 7_667
O4 Cu2 Cu1 44.54(8) 7_667 7_667
O2 Cu2 Cu1 42.25(7) 7_667 7_667
O2 Cu2 Cu1 137.75(7) . 7_667
Cu1 Cu2 Cu1 180.0 . 7_667
O7 P2 O7 115.7(2) 2_656 .
O7 P2 O6 109.62(15) 2_656 .
O7 P2 O6 110.37(15) . .
O7 P2 O6 110.37(15) 2_656 2_656
O7 P2 O6 109.62(15) . 2_656
O6 P2 O6 100.0(2) . 2_656
O1 P1 O2 115.51(15) 4_647 6_576
O1 P1 O4 113.19(16) 4_647 7_667
O2 P1 O4 113.35(16) 6_576 7_667
O1 P1 F2 103.44(15) 4_647 .
O2 P1 F2 105.21(15) 6_576 .
O4 P1 F2 104.60(14) 7_667 .
P2 O7 Cu1 138.21(18) . .
Cu2 F1 Cu1 128.64(11) . 6_576
P1 O1 Cu1 130.95(17) 4_657 .
P1 O2 Cu1 136.06(17) 6_575 .
P1 O2 Cu2 134.81(16) 6_575 .
Cu1 O2 Cu2 82.34(9) . .

loop_
_geom_bond_atom_site_label_1
_geom_bond_atom_site_label_2
_geom_bond_distance
_geom_bond_site_symmetry_2
O6 P2 1.570(3) .
O4 P1 1.524(3) 7_667
O4 Cu2 1.984(3) .
O4 Cu1 2.035(3) .
Cu1 O7 1.939(3) .
Cu1 O1 1.951(3) .
Cu1 O2 1.967(3) .
Cu1 F1 2.183(2) 6_575
Cu1 Cu2 2.8992(5) .
Cu2 F1 1.897(2) .
Cu2 F1 1.897(2) 7_667
Cu2 O4 1.984(3) 7_667
Cu2 O2 2.408(3) 7_667
Cu2 O2 2.408(3) .
Cu2 Cu1 2.8992(5) 7_667
P2 O7 1.492(3) 2_656
P2 O7 1.492(3) .
P2 O6 1.570(3) 2_656
P1 O1 1.500(3) 4_647
P1 O2 1.505(3) 6_576
P1 O4 1.524(3) 7_667
P1 F2 1.565(2) .
F1 Cu1 2.183(2) 6_576
O1 P1 1.500(3) 4_657
O2 P1 1.505(3) 6_575
